data_7126792
loop_
_publ_author_name
'Howard-Smith, Kyle J'
'Craze, Alexander R.'
'Zenno, Hikaru'
'Yagyu, Junya'
'Hayami, Shinya'
'Li, Feng'

_publ_section_title
;
 A large dinuclear Fe(ii) triple helicate demonstrating a two-step spin
 crossover.
;
_journal_issue 62
_journal_name_full 'Chemical communications (Cambridge, England)'
_journal_page_first 8838
_journal_page_last 8841
_journal_paper_doi 10.1039/d0cc03708g
_journal_volume 56
_journal_year 2020
_chemical_formula_moiety 'C96 H65 Fe2 N12 O6 S6, 2(B F4), 2(B0.5 F2.1), 2.5(C2 H3 N), 2(B0.5 F1.8)'
_chemical_formula_sum 'C101 H72.5 B4 F15.8 Fe2 N14.5 O6 S6'
_chemical_formula_weight 2232.73
_space_group_crystal_system orthorhombic
_space_group_IT_number 56
_space_group_name_Hall '-P 2ab 2ac'
_space_group_name_H-M_alt 'P c c n'
_atom_sites_solution_hydrogens geom
_audit_creation_date 2020-03-26
_audit_creation_method
;
Olex2 1.2
(compiled 2018.05.29 svn.r3508 for OlexSys, GUI svn.r5506)
;
_audit_update_record
;
2020-04-16 deposited with the CCDC.	2020-06-29 downloaded from the CCDC.
;
_cell_angle_alpha 90
_cell_angle_beta 90
_cell_angle_gamma 90
_cell_formula_units_Z 4
_cell_length_a 20.127(4)
_cell_length_b 27.951(6)
_cell_length_c 19.854(4)
_cell_measurement_reflns_used 7579
_cell_measurement_temperature 250
_cell_measurement_theta_max 20.00
_cell_measurement_theta_min 2.27
_cell_volume 11169(4)
_computing_cell_refinement XDS
_computing_data_collection XDS
_computing_data_reduction XDS
_computing_molecular_graphics 'Olex2 (Dolomanov et al., 2009)'
_computing_publication_material 'Olex2 (Dolomanov et al., 2009)'
_computing_structure_refinement 'ShelXL (Sheldrick, 2015)'
_computing_structure_solution 'ShelXT (Sheldrick, 2015)'
_diffrn_ambient_temperature 250
_diffrn_measured_fraction_theta_full 1.000
_diffrn_measured_fraction_theta_max 1.000
_diffrn_measurement_device_type 'MX1 beamline Australian Synchrotron'
_diffrn_measurement_method '\w scans'
_diffrn_radiation_monochromator graphite
_diffrn_radiation_type MoK\a
_diffrn_radiation_wavelength 0.71073
_diffrn_reflns_av_R_equivalents 0.1096
_diffrn_reflns_av_unetI/netI 0.0389
_diffrn_reflns_Laue_measured_fraction_full 1.000
_diffrn_reflns_Laue_measured_fraction_max 1.000
_diffrn_reflns_limit_h_max 25
_diffrn_reflns_limit_h_min -25
_diffrn_reflns_limit_k_max 34
_diffrn_reflns_limit_k_min -34
_diffrn_reflns_limit_l_max 24
_diffrn_reflns_limit_l_min -24
_diffrn_reflns_number 141260
_diffrn_reflns_point_group_measured_fraction_full 1.000
_diffrn_reflns_point_group_measured_fraction_max 1.000
_diffrn_reflns_theta_full 25.242
_diffrn_reflns_theta_max 26.372
_diffrn_reflns_theta_min 1.247
_diffrn_source 'silicon double crystal monochromated radiation'
_diffrn_standards_number 0
_exptl_absorpt_coefficient_mu 0.455
_exptl_absorpt_correction_type none
_exptl_crystal_colour red
_exptl_crystal_colour_primary red
_exptl_crystal_density_diffrn 1.328
_exptl_crystal_description prism
_exptl_crystal_F_000 4553
_exptl_crystal_preparation
'To a stirring suspension of 0.35 mmol of L, an excess of Fe(II)BF4.6H2O (0.23 mmol) in 10 mL of acetonitrile was added dropwise at room temperature. The reaction mixture was then stirred and heated to reflux for 3 hours.'
_exptl_crystal_recrystallization_method 'Diethyl ether vapour diffusion.'
_exptl_crystal_size_max 0.02
_exptl_crystal_size_mid 0.01
_exptl_crystal_size_min 0.005
_refine_diff_density_max 0.917
_refine_diff_density_min -0.671
_refine_diff_density_rms 0.108
_refine_ls_extinction_method none
_refine_ls_goodness_of_fit_ref 1.256
_refine_ls_hydrogen_treatment constr
_refine_ls_matrix_type full
_refine_ls_number_parameters 795
_refine_ls_number_reflns 11425
_refine_ls_number_restraints 160
_refine_ls_restrained_S_all 1.280
_refine_ls_R_factor_all 0.1136
_refine_ls_R_factor_gt 0.0960
_refine_ls_shift/su_max 0.001
_refine_ls_shift/su_mean 0.000
_refine_ls_structure_factor_coef Fsqd
_refine_ls_weighting_details 'w=1/[\s^2^(Fo^2^)+(0.2000P)^2^] where P=(Fo^2^+2Fc^2^)/3'
_refine_ls_weighting_scheme calc
_refine_ls_wR_factor_gt 0.2987
_refine_ls_wR_factor_ref 0.3219
_reflns_Friedel_coverage 0.000
_reflns_number_gt 8179
_reflns_number_total 11425
_reflns_threshold_expression 'I > 2\s(I)'
_cod_data_source_file d0cc03708g2.cif
_cod_data_source_block fl665_250k_a
_cod_depositor_comments 'Adding full bibliography for 7126790--7126793.cif.'
_cod_original_formula_sum 'C101 H72.50 B4 F15.80 Fe2 N14.50 O6 S6'
_cod_database_code 7126792
_shelx_shelxl_version_number 2014/7
_shelx_space_group_comment
;
The symmetry employed for this shelxl refinement is uniquely defined
by the following loop, which should always be used as a source of
symmetry information in preference to the above space-group names.
They are only intended as comments.
;
_olex2_refinement_description
;
1. Fixed Uiso
 At 1.2 times of:
  All C(H) groups, All C(H,H) groups
 At 1.5 times of:
  All C(H,H,H) groups
2. Shared sites
{B01T, B01U}
3. Restrained distances
 F00W-B01T \\sim F00X-B01U
 with sigma of 0.02
 F01C-B01T \\sim F0AA-B01U
 with sigma of 0.02
 F01P-B01T \\sim F01Q-B01U
 with sigma of 0.02
 B01T-F01W \\sim B01U-F01X
 with sigma of 0.02
 F00W-F01C \\sim F00X-F0AA
 with sigma of 0.04
 F00W-F01P \\sim F00X-F01Q
 with sigma of 0.04
 F00W-F01W \\sim F00X-F01X
 with sigma of 0.04
 F01C-F01P \\sim F0AA-F01Q
 with sigma of 0.04
 F01C-F01W \\sim F0AA-F01X
 with sigma of 0.04
 F01P-F01W \\sim F01Q-F01X
 with sigma of 0.04
4. Uiso/Uaniso restraints and constraints
C12 \\sim C021: within 1.7A with sigma of 0.04 and sigma for terminal atoms of
0.08
Uanis(B01T) = Uanis(B01U)
5. Rigid body (RIGU) restrains
 C11B, C12B, C13B, C14B, C15B, C16B
 with sigma for 1-2 distances of 0.004 and sigma for 1-3 distances of 0.004
 N1, C01L, C01U
 with sigma for 1-2 distances of 0.004 and sigma for 1-3 distances of 0.004
 F01D, F00F, F01J, F01O, B01Z
 with sigma for 1-2 distances of 0.004 and sigma for 1-3 distances of 0.004
 B01T, F01C, F01P, F00W, F01W
 with sigma for 1-2 distances of 0.004 and sigma for 1-3 distances of 0.004
 N023, C12, C021
 with sigma for 1-2 distances of 0.004 and sigma for 1-3 distances of 0.004
 N023, C12, C021
 with sigma for 1-2 distances of 0.004 and sigma for 1-3 distances of 0.004
 F0AA, F01Q, B01T, F00X, F01X
 with sigma for 1-2 distances of 0.004 and sigma for 1-3 distances of 0.004
 F01C, F01P, B01U, F00W, F01W
 with sigma for 1-2 distances of 0.004 and sigma for 1-3 distances of 0.004
6. Others
 Fixed Sof: F00W(0.6) C5B(0.5) F01C(0.5) C11B(0.5) C16B(0.5) H01Y(0.5)
 C15B(0.5) H01X(0.5) C14B(0.5) C13B(0.5) H01R(0.5) C12B(0.5) H01V(0.5) O1B(0.5)
 F01P(0.5) C8B(0.5) B01T(0.5) F01W(0.5) C021(0.25) C6B(0.5) H022(0.5)
 N023(0.25) C7B(0.5) H024(0.5) C12(0.25) H12A(0.25) H12B(0.25) H12C(0.25)
 C01W(0.5) H01W(0.5) C9B1(0.5) C10B(0.5) H01Z(0.5) C1(0.5) H1AA(0.5) C2(0.5)
 C3(0.5) O1B1(0.5) C5B1(0.5) H00U(0.5) H00A(0.5) H01B(0.5) H01A(0.5) C8B1(0.5)
 C7B1(0.5) H2(0.5) C6B1(0.5) H1(0.5) F01X(0.5) F01Q(0.5) B01U(0.5) F0AA(0.5)
 F00X(0.3)
7.a Aromatic/amide H refined with riding coordinates:
 C4B(H00I), C18A(H00J), C6A(H00K), C13A(H00L), C7A(H00M), C21A(H00O),
 C22A(H00Q), C12A(H00R), C15A(H00T), C19A(H00V), C4A(H00Y), C10A(H00Z),
 C16A(H012), C9A(H013), C29A(H014), C1A(H015), C24A(H016), C1B(H017),
 C25A(H019), C2B(H01E), C27A(H01F), C16B(H01Y), C15B(H01X), C13B(H01R),
 C12B(H01V), C28A(H01I), C32A(H01K), C31A(H01M), C2A(H01N), C6B(H022),
 C7B(H024), C01W(H01W), C10B(H01Z), C1(H1AA), C4(H00U), C4(H00A), C9B(H01B),
 C9B(H01A), C7B1(H2), C6B1(H1)
7.b Fitted hexagon refined as free rotating group:
 C11B(C16B,C15B,C14B,C13B,C12B), C01W(C9B1,C10B,C1,C2,C3), C5B1(C4,C9B,C8B1,
 C7B1,C6B1)
7.c Idealised Me refined as rotating group:
 C01U(H01C,H01D,H01G), C12(H12A,H12B,H12C)
;
_olex2_exptl_crystal_mounting_method 'Cold mounted in a CO2 atmosphere, uisng cryotox oil. '
_olex2_submission_special_instructions 'No special instructions were received'

loop_
_space_group_symop_operation_xyz
'x, y, z'
'-x+1/2, -y+1/2, z'
'-x, y+1/2, -z+1/2'
'x+1/2, -y, -z+1/2'
'-x, -y, -z'
'x-1/2, y-1/2, -z'
'x, -y-1/2, z-1/2'
'-x-1/2, y, z-1/2'

loop_
_atom_site_label
_atom_site_type_symbol
_atom_site_fract_x
_atom_site_fract_y
_atom_site_fract_z
_atom_site_U_iso_or_equiv
_atom_site_adp_type
_atom_site_occupancy
_atom_site_site_symmetry_order
_atom_site_calc_flag
_atom_site_refinement_flags_posn
_atom_site_refinement_flags_adp
_atom_site_refinement_flags_occupancy
_atom_site_disorder_assembly
_atom_site_disorder_group
Fe01 Fe 0.34372(3) 0.41048(2) 0.60983(3) 0.0648(2) Uani 1 1 d . . . . .
S002 S 0.53627(8) 0.33242(7) 0.66684(10) 0.1198(6) Uani 1 1 d . . . . .
S003 S 0.24102(11) 0.30981(6) 0.75905(10) 0.1271(7) Uani 1 1 d . . . . .
S004 S 0.17930(15) 1.20584(7) 0.44660(11) 0.1522(9) Uani 1 1 d . . . . .
O005 O 0.2262(2) 0.60697(12) 0.80184(14) 0.0990(11) Uani 1 1 d . . . . .
N006 N 0.24598(19) 0.43479(13) 0.59566(15) 0.0730(8) Uani 1 1 d . . . . .
N007 N 0.29221(17) 0.36579(12) 0.67370(16) 0.0714(8) Uani 1 1 d . . . . .
N008 N 0.37034(18) 0.45456(12) 0.69398(17) 0.0740(8) Uani 1 1 d . . . . .
N009 N 0.43343(19) 0.38036(14) 0.63867(19) 0.0810(9) Uani 1 1 d . . . . .
N00A N 0.11920(19) 1.05026(13) 0.5267(2) 0.0855(10) Uani 1 1 d . . . . .
O00B O 0.0381(3) 0.85970(13) 0.5171(2) 0.1289(18) Uani 1 1 d . . . . .
N00C N 0.1660(2) 1.13914(14) 0.5318(2) 0.0851(10) Uani 1 1 d . . . . .
C00D C 0.2255(2) 0.37438(14) 0.6730(2) 0.0740(9) Uani 1 1 d . . . . .
C00E C 0.3335(2) 0.49360(15) 0.7228(2) 0.0751(10) Uani 1 1 d . . . . .
F00F F 0.0790(3) 0.33095(17) 0.6079(2) 0.1537(16) Uani 1 1 d . U . . .
C00G C 0.1247(2) 0.75354(14) 0.63573(19) 0.0702(9) Uani 1 1 d . . . . .
C00H C 0.1535(2) 0.71472(15) 0.6777(2) 0.0711(9) Uani 1 1 d . . . . .
C00I C 0.2027(2) 0.41114(15) 0.6287(2) 0.0748(10) Uani 1 1 d . . . . .
H00I H 0.1576 0.4177 0.6242 0.090 Uiso 1 1 calc R . . . .
C00J C 0.1491(2) 0.80032(16) 0.6390(2) 0.0746(10) Uani 1 1 d . . . . .
H00J H 0.1850 0.8072 0.6668 0.090 Uiso 1 1 calc R . . . .
C00K C 0.2706(2) 0.48634(15) 0.74790(19) 0.0725(9) Uani 1 1 d . . . . .
H00K H 0.2523 0.4558 0.7474 0.087 Uiso 1 1 calc R . . . .
C00L C 0.1741(2) 0.72377(15) 0.74301(19) 0.0725(9) Uani 1 1 d . . . . .
H00L H 0.1708 0.7546 0.7602 0.087 Uiso 1 1 calc R . . . .
C00M C 0.2345(2) 0.52425(15) 0.7740(2) 0.0774(10) Uani 1 1 d . . . . .
H00M H 0.1919 0.5194 0.7908 0.093 Uiso 1 1 calc R . . . .
C00N C 0.2044(2) 0.64180(15) 0.75839(19) 0.0760(10) Uani 1 1 d . . . . .
C00O C 0.0429(3) 0.78035(17) 0.5552(2) 0.0914(14) Uani 1 1 d . . . . .
H00O H 0.0065 0.7738 0.5278 0.110 Uiso 1 1 calc R . . . .
C00P C 0.2621(3) 0.56869(17) 0.7745(2) 0.0828(12) Uani 1 1 d . . . . .
C00Q C 0.0721(2) 0.74435(16) 0.5915(2) 0.0807(11) Uani 1 1 d . . . . .
H00Q H 0.0566 0.7132 0.5867 0.097 Uiso 1 1 calc R . . . .
C00R C 0.1995(2) 0.68723(15) 0.78342(19) 0.0751(10) Uani 1 1 d . . . . .
H00R H 0.2131 0.6938 0.8272 0.090 Uiso 1 1 calc R . . . .
C00S C 0.0677(3) 0.82680(16) 0.5592(2) 0.0893(13) Uani 1 1 d . . . . .
C00T C 0.1590(3) 0.66817(17) 0.6539(2) 0.0851(12) Uani 1 1 d . . . . .
H00T H 0.1450 0.6612 0.6103 0.102 Uiso 1 1 calc R . . . .
C00V C 0.1204(2) 0.83676(17) 0.6012(2) 0.0833(12) Uani 1 1 d . . . . .
H00V H 0.1368 0.8678 0.6042 0.100 Uiso 1 1 calc R . . . .
F00W F 0.0939(6) 0.4559(7) 0.7117(5) 0.172(5) Uani 0.6 1 d D U P A 1
C00X C 0.0992(3) 1.00077(18) 0.5226(3) 0.0978(15) Uani 1 1 d . . . . .
C00Y C 0.4255(3) 0.4436(2) 0.7213(3) 0.0913(13) Uani 1 1 d . . . . .
H00Y H 0.4421 0.4611 0.7573 0.110 Uiso 1 1 calc R . . . .
C00Z C 0.3627(3) 0.53866(18) 0.7250(3) 0.0968(15) Uani 1 1 d . . . . .
H00Z H 0.4056 0.5435 0.7091 0.116 Uiso 1 1 calc R . . . .
C010 C 0.2119(5) 0.4715(4) 0.5570(5) 0.064(2) Uani 0.5 1 d . . P B 1
C011 C 0.4621(2) 0.40234(19) 0.6942(3) 0.0895(12) Uani 1 1 d . . . . .
C012 C 0.1848(3) 0.63212(17) 0.6935(2) 0.0910(13) Uani 1 1 d . . . . .
H012 H 0.1889 0.6013 0.6763 0.109 Uiso 1 1 calc R . . . .
C013 C 0.3253(3) 0.57686(19) 0.7518(3) 0.1015(16) Uani 1 1 d . . . . .
H013 H 0.3435 0.6074 0.7540 0.122 Uiso 1 1 calc R . . . .
C014 C 0.1210(3) 1.07331(19) 0.4699(3) 0.0961(15) Uani 1 1 d . . . . .
H014 H 0.1072 1.0588 0.4301 0.115 Uiso 1 1 calc R . . . .
C015 C 0.4677(3) 0.34341(19) 0.6204(3) 0.0927(13) Uani 1 1 d . . . . .
H015 H 0.4554 0.3242 0.5842 0.111 Uiso 1 1 calc R . . . .
C016 C 0.0387(3) 0.9354(2) 0.5728(3) 0.110(2) Uani 1 1 d . . . . .
H016 H 0.0125 0.9229 0.6071 0.132 Uiso 1 1 calc R . . . .
C017 C 0.3068(3) 0.33242(18) 0.7177(3) 0.0960(15) Uani 1 1 d . . . . .
H017 H 0.3501 0.3221 0.7255 0.115 Uiso 1 1 calc R . . . .
C018 C 0.1450(3) 1.12208(18) 0.4703(3) 0.0906(13) Uani 1 1 d . . . . .
C019 C 0.0583(3) 0.98378(19) 0.5733(3) 0.0964(15) Uani 1 1 d . . . . .
H019 H 0.0439 1.0041 0.6074 0.116 Uiso 1 1 calc R . . . .
C01A C 0.0598(4) 0.9067(2) 0.5194(4) 0.119(2) Uani 1 1 d . . . . .
F01C F 0.0359(6) 0.4816(4) 0.8025(9) 0.157(5) Uani 0.5 1 d D U P A 1
F01D F 0.1140(4) 0.2569(2) 0.6417(3) 0.184(2) Uani 1 1 d . U . . .
C01E C 0.1900(3) 0.34705(19) 0.7172(3) 0.1073(18) Uani 1 1 d . . . . .
H01E H 0.1442 0.3488 0.7233 0.129 Uiso 1 1 calc R . . . .
C01F C 0.1188(4) 0.9715(2) 0.4703(3) 0.118(2) Uani 1 1 d . . . . .
H01F H 0.1457 0.9834 0.4361 0.142 Uiso 1 1 calc R . . . .
C01Q C 0.1621(5) 0.6240(2) 0.4461(4) 0.093(3) Uani 0.5 1 d . U P B 1
C01Y C 0.2264(4) 0.6321(2) 0.4688(4) 0.094(3) Uani 0.5 1 d G U P B 1
H01Y H 0.2527 0.6066 0.4826 0.113 Uiso 0.5 1 calc R . P B 1
C01X C 0.2514(4) 0.6785(3) 0.4710(4) 0.096(3) Uani 0.5 1 d G U P B 1
H01X H 0.2945 0.6839 0.4862 0.115 Uiso 0.5 1 calc R . P B 1
C01G C 0.2121(4) 0.7167(2) 0.4505(4) 0.082(3) Uani 0.5 1 d G U P B 1
C01R C 0.1478(4) 0.7085(3) 0.4278(4) 0.098(3) Uani 0.5 1 d G U P B 1
H01R H 0.1215 0.7341 0.4140 0.117 Uiso 0.5 1 calc R . P B 1
C01V C 0.1228(4) 0.6622(3) 0.4256(4) 0.107(3) Uani 0.5 1 d G U P B 1
H01V H 0.0797 0.6567 0.4104 0.128 Uiso 0.5 1 calc R . P B 1
O01H O 0.1343(7) 0.5791(3) 0.4393(5) 0.115(3) Uani 0.5 1 d . . P B 1
C01I C 0.0979(4) 0.9244(2) 0.4690(3) 0.128(3) Uani 1 1 d . . . . .
H01I H 0.1101 0.9047 0.4333 0.154 Uiso 1 1 calc R . . . .
F01J F 0.1621(3) 0.2938(2) 0.5569(4) 0.206(3) Uani 1 1 d . U . . .
C01K C 0.1875(4) 1.1827(2) 0.5251(3) 0.1109(18) Uani 1 1 d . . . . .
H01K H 0.2059 1.1999 0.5606 0.133 Uiso 1 1 calc R . . . .
C01L C 0.0562(6) 0.2727(3) 0.7827(5) 0.139(3) Uani 1 1 d . U . . .
C01M C 0.1490(4) 1.1533(2) 0.4187(4) 0.122(2) Uani 1 1 d . . . . .
H01M H 0.1368 1.1468 0.3744 0.146 Uiso 1 1 calc R . . . .
C01N C 0.5194(3) 0.3813(2) 0.7141(3) 0.1127(18) Uani 1 1 d . . . . .
H01N H 0.5461 0.3922 0.7491 0.135 Uiso 1 1 calc R . . . .
F01O F 0.0639(4) 0.2633(2) 0.5500(4) 0.211(3) Uani 1 1 d . U . . .
F01P F 0.1309(4) 0.4396(3) 0.8122(5) 0.134(3) Uani 0.5 1 d D U P A 1
C01S C 0.1606(7) 0.5444(5) 0.4798(5) 0.097(4) Uani 0.5 1 d . . P B 1
B01T B 0.0743(4) 0.4493(3) 0.7751(5) 0.1210(19) Uani 0.5 1 d D U P C 2
C01U C 0.0014(5) 0.2994(3) 0.7550(5) 0.150(3) Uani 1 1 d . U . . .
H01C H -0.0051 0.2904 0.7088 0.225 Uiso 1 1 calc GR . . . .
H01D H 0.0109 0.3330 0.7575 0.225 Uiso 1 1 calc GR . . . .
H01G H -0.0382 0.2926 0.7802 0.225 Uiso 1 1 calc GR . . . .
F01W F 0.0454(8) 0.4036(4) 0.7905(8) 0.178(4) Uani 0.5 1 d D U P A 1
B01Z B 0.1027(5) 0.2859(4) 0.5874(5) 0.130(2) Uani 1 1 d . U . . .
C021 C 0.3684(10) 0.3748(5) 0.8800(7) 0.071(4) Uani 0.25 1 d . U P D 1
C022 C 0.1846(7) 0.5095(4) 0.5856(5) 0.099(3) Uani 0.5 1 d . . P B 1
H022 H 0.1848 0.5118 0.6323 0.119 Uiso 0.5 1 calc R . P B 1
N023 N 0.3381(10) 0.3959(6) 0.8539(7) 0.096(5) Uani 0.25 1 d . U P D 1
C024 C 0.1559(7) 0.5457(4) 0.5488(5) 0.104(4) Uani 0.5 1 d . . P B 1
H024 H 0.1337 0.5706 0.5702 0.125 Uiso 0.5 1 calc R . P B 1
N1 N 0.0999(5) 0.2522(4) 0.8023(4) 0.170(3) Uani 1 1 d . U . . .
C12 C 0.4161(19) 0.3479(10) 0.9189(16) 0.137(10) Uani 0.25 1 d . U P D 1
H12A H 0.4595 0.3614 0.9127 0.206 Uiso 0.25 1 calc GR . P D 1
H12B H 0.4162 0.3152 0.9041 0.206 Uiso 0.25 1 calc GR . P D 1
H12C H 0.4043 0.3492 0.9657 0.206 Uiso 0.25 1 calc GR . P D 1
C01W C 0.1619(3) 0.6778(3) 0.4347(4) 0.107(4) Uani 0.5 1 d . . P B 2
H01W H 0.1171 0.6725 0.4259 0.128 Uiso 0.5 1 calc R . P B 2
C0AA C 0.2041(4) 0.6393(2) 0.4461(4) 0.087(3) Uani 0.5 1 d G . P B 2
C01Z C 0.2711(4) 0.6472(2) 0.4592(4) 0.092(3) Uani 0.5 1 d G . P B 2
H01Z H 0.2993 0.6214 0.4669 0.111 Uiso 0.5 1 calc R . P B 2
C1AA C 0.2958(4) 0.6936(2) 0.4610(3) 0.095(3) Uani 0.5 1 d G . P B 2
H1AA H 0.3405 0.6989 0.4698 0.115 Uiso 0.5 1 calc R . P B 2
C01H C 0.2535(5) 0.73212(19) 0.4496(3) 0.091(3) Uani 0.5 1 d G . P B 2
C2AA C 0.1866(4) 0.7242(3) 0.4364(4) 0.107(5) Uani 0.5 1 d G . P B 2
O01I O 0.1774(5) 0.5942(3) 0.4375(4) 0.096(2) Uani 0.5 1 d . . P B 2
C0 C 0.2365(3) 0.47700(16) 0.55287(18) 0.065(3) Uani 0.5 1 d . . P B 2
C00U C 0.2144(2) 0.47033(11) 0.48722(17) 0.0815(11) Uani 1 1 d G . . . .
H00U H 0.2294 0.4428 0.4657 0.098 Uiso 0.5 1 calc R . P B 1
H00A H 0.2126 0.4397 0.4690 0.098 Uiso 0.5 1 calc R . P B 2
C01B C 0.1948(2) 0.50944(14) 0.44877(15) 0.0998(15) Uani 1 1 d G . . . .
H01B H 0.2051 0.5114 0.4032 0.120 Uiso 0.5 1 calc R . P B 1
H01A H 0.1800 0.5050 0.4048 0.120 Uiso 0.5 1 calc R . P B 2
C01T C 0.1975(4) 0.55522(12) 0.4760(2) 0.079(3) Uani 0.5 1 d G . P B 2
C2 C 0.2196(4) 0.56189(14) 0.5416(3) 0.111(4) Uani 0.5 1 d G . P B 2
H2 H 0.2213 0.5925 0.5598 0.133 Uiso 0.5 1 calc R . P B 2
C1 C 0.2391(4) 0.52278(19) 0.58007(19) 0.095(3) Uani 0.5 1 d G . P B 2
H1 H 0.2539 0.5272 0.6240 0.114 Uiso 0.5 1 calc R . P B 2
F01X F 0.0132(5) 0.4317(6) 0.7519(7) 0.191(4) Uani 0.5 1 d D U P C 2
F01Q F 0.0987(9) 0.4124(5) 0.8068(7) 0.188(5) Uani 0.5 1 d D U P C 2
B01U B 0.0743(4) 0.4493(3) 0.7751(5) 0.1210(19) Uani 0.5 1 d D U P A 1
F0AA F 0.0687(8) 0.4872(5) 0.8141(8) 0.167(5) Uani 0.5 1 d D U P C 2
F00X F 0.1136(10) 0.4586(9) 0.7194(7) 0.119(5) Uani 0.3 1 d D U P C 2

loop_
_atom_site_aniso_label
_atom_site_aniso_U_11
_atom_site_aniso_U_22
_atom_site_aniso_U_33
_atom_site_aniso_U_23
_atom_site_aniso_U_13
_atom_site_aniso_U_12
Fe01 0.0593(3) 0.0609(4) 0.0744(4) 0.0011(2) 0.0057(2) 0.0015(2)
S002 0.0800(8) 0.1216(12) 0.1578(14) 0.0142(10) 0.0052(8) 0.0294(8)
S003 0.1633(16) 0.0817(9) 0.1364(12) 0.0370(8) 0.0599(11) 0.0183(9)
S004 0.220(2) 0.0957(11) 0.1408(14) 0.0098(10) 0.0247(15) -0.0626(14)
O005 0.154(3) 0.0785(19) 0.0642(15) -0.0075(13) 0.0121(17) 0.025(2)
N006 0.090(2) 0.0692(19) 0.0603(15) 0.0002(14) 0.0034(15) 0.0132(17)
N007 0.0739(19) 0.0675(18) 0.0727(17) 0.0047(14) 0.0056(14) 0.0066(15)
N008 0.075(2) 0.0714(19) 0.0759(18) -0.0072(15) 0.0003(15) -0.0018(16)
N009 0.073(2) 0.077(2) 0.094(2) -0.0007(18) 0.0073(17) 0.0015(17)
N00A 0.071(2) 0.072(2) 0.113(3) 0.0134(19) -0.0206(19) -0.0155(17)
O00B 0.167(4) 0.078(2) 0.142(3) 0.032(2) -0.089(3) -0.050(2)
N00C 0.080(2) 0.073(2) 0.102(3) -0.0077(18) 0.0001(18) -0.0113(17)
C00D 0.072(2) 0.064(2) 0.085(2) -0.0004(18) 0.0076(18) -0.0037(18)
C00E 0.087(3) 0.068(2) 0.070(2) -0.0070(17) -0.0030(18) 0.0047(19)
F00F 0.158(4) 0.123(3) 0.180(4) -0.015(2) -0.014(3) -0.006(3)
C00G 0.068(2) 0.073(2) 0.0699(19) -0.0046(17) 0.0032(16) -0.0122(17)
C00H 0.067(2) 0.071(2) 0.075(2) -0.0072(17) 0.0032(16) -0.0078(17)
C00I 0.064(2) 0.074(2) 0.086(2) -0.0060(19) -0.0069(19) 0.0016(18)
C00J 0.071(2) 0.081(3) 0.072(2) -0.0007(18) -0.0073(17) -0.0195(19)
C00K 0.078(2) 0.069(2) 0.070(2) -0.0073(17) -0.0035(17) 0.0002(18)
C00L 0.076(2) 0.070(2) 0.072(2) -0.0114(17) 0.0032(17) -0.0089(18)
C00M 0.087(3) 0.074(2) 0.071(2) -0.0057(18) -0.0008(19) 0.001(2)
C00N 0.091(3) 0.071(2) 0.0662(19) -0.0087(17) 0.0083(18) 0.000(2)
C00O 0.102(3) 0.084(3) 0.089(3) 0.010(2) -0.032(2) -0.035(3)
C00P 0.108(3) 0.074(2) 0.066(2) -0.0043(18) 0.004(2) 0.011(2)
C00Q 0.079(3) 0.073(2) 0.089(2) -0.004(2) -0.013(2) -0.019(2)
C00R 0.087(3) 0.074(2) 0.0646(19) -0.0119(17) 0.0011(18) 0.000(2)
C00S 0.104(3) 0.074(3) 0.091(3) 0.015(2) -0.031(2) -0.030(2)
C00T 0.105(3) 0.078(3) 0.073(2) -0.018(2) -0.005(2) 0.002(2)
C00V 0.088(3) 0.080(3) 0.082(2) 0.0089(19) -0.018(2) -0.031(2)
F00W 0.132(9) 0.234(12) 0.150(6) 0.014(6) 0.027(5) 0.050(8)
C00X 0.090(3) 0.074(3) 0.129(4) 0.016(3) -0.043(3) -0.021(2)
C00Y 0.081(3) 0.098(3) 0.095(3) -0.020(2) -0.010(2) -0.005(2)
C00Z 0.100(3) 0.081(3) 0.110(3) -0.023(3) 0.020(3) -0.018(3)
C010 0.057(6) 0.075(5) 0.061(4) 0.011(3) 0.015(3) 0.018(4)
C011 0.070(3) 0.091(3) 0.108(3) 0.000(3) -0.006(2) 0.005(2)
C012 0.119(4) 0.077(3) 0.077(2) -0.017(2) -0.005(2) 0.006(3)
C013 0.133(5) 0.073(3) 0.098(3) -0.013(2) 0.019(3) -0.015(3)
C014 0.093(3) 0.084(3) 0.111(3) 0.011(3) -0.034(3) -0.026(3)
C015 0.076(3) 0.081(3) 0.121(4) 0.008(3) 0.023(2) 0.014(2)
C016 0.122(4) 0.092(3) 0.117(4) 0.029(3) -0.051(3) -0.035(3)
C017 0.113(4) 0.081(3) 0.095(3) 0.021(2) 0.020(3) 0.029(3)
C018 0.085(3) 0.082(3) 0.105(3) 0.013(2) -0.010(2) -0.016(2)
C019 0.093(3) 0.085(3) 0.112(3) 0.026(3) -0.039(3) -0.025(3)
C01A 0.141(5) 0.081(3) 0.135(5) 0.030(3) -0.084(4) -0.045(3)
F01C 0.122(7) 0.108(6) 0.242(11) -0.016(6) 0.061(8) 0.040(6)
F01D 0.233(6) 0.151(4) 0.168(4) 0.002(3) -0.014(4) 0.007(4)
C01E 0.103(4) 0.074(3) 0.145(5) 0.015(3) 0.045(3) 0.001(3)
C01F 0.152(6) 0.083(3) 0.119(4) 0.011(3) -0.037(4) -0.044(4)
C01Q 0.123(7) 0.093(6) 0.063(5) -0.002(4) -0.022(5) 0.020(5)
C01Y 0.120(7) 0.083(5) 0.079(7) 0.002(4) -0.023(5) 0.023(5)
C01X 0.131(7) 0.087(5) 0.069(5) 0.002(4) -0.018(5) 0.019(5)
C01G 0.112(7) 0.078(5) 0.056(4) 0.008(4) 0.000(5) 0.015(5)
C01R 0.122(7) 0.092(6) 0.079(6) 0.003(5) -0.018(5) 0.021(5)
C01V 0.118(7) 0.093(6) 0.109(7) 0.013(5) -0.030(6) 0.018(5)
O01H 0.160(9) 0.086(6) 0.099(5) 0.007(4) -0.049(6) 0.020(6)
C01I 0.182(7) 0.086(3) 0.117(4) -0.002(3) -0.042(4) -0.047(4)
F01J 0.184(5) 0.186(5) 0.247(6) -0.065(5) 0.059(4) -0.053(4)
C01K 0.133(5) 0.080(3) 0.119(4) -0.013(3) 0.015(4) -0.027(3)
C01L 0.149(6) 0.131(6) 0.137(6) -0.017(4) 0.065(5) -0.022(4)
C01M 0.164(6) 0.089(4) 0.112(4) 0.021(3) -0.006(4) -0.032(4)
C01N 0.081(3) 0.128(5) 0.130(4) 0.012(4) -0.017(3) 0.007(3)
F01O 0.220(6) 0.181(5) 0.233(6) -0.029(4) -0.073(5) -0.059(4)
F01P 0.121(5) 0.116(6) 0.164(6) 0.031(5) 0.028(4) -0.006(4)
C01S 0.131(11) 0.093(7) 0.068(5) 0.017(5) 0.002(6) 0.018(7)
B01T 0.090(3) 0.113(4) 0.161(5) -0.022(3) 0.026(3) 0.015(3)
C01U 0.132(5) 0.136(6) 0.181(7) -0.005(5) 0.061(5) -0.019(4)
F01W 0.174(9) 0.107(5) 0.252(12) -0.036(6) 0.037(8) -0.025(6)
B01Z 0.140(6) 0.122(5) 0.129(5) -0.022(4) -0.007(4) -0.031(4)
C021 0.108(10) 0.055(7) 0.049(6) -0.010(5) 0.017(6) 0.021(7)
C022 0.139(9) 0.101(7) 0.059(4) -0.009(4) -0.004(5) 0.046(7)
N023 0.139(12) 0.085(9) 0.063(7) -0.009(6) 0.011(7) 0.046(9)
C024 0.168(12) 0.069(5) 0.074(5) -0.005(4) -0.021(6) 0.037(6)
N1 0.167(7) 0.188(8) 0.157(6) 0.004(5) 0.057(5) 0.008(5)
C12 0.18(2) 0.088(13) 0.147(18) -0.005(13) -0.057(17) 0.036(15)
C01W 0.135(11) 0.091(8) 0.095(7) 0.036(6) 0.018(7) 0.026(8)
C0AA 0.113(9) 0.087(7) 0.060(5) 0.004(4) -0.005(6) 0.023(6)
C01Z 0.123(9) 0.071(6) 0.083(5) 0.000(4) -0.022(6) 0.012(6)
C1AA 0.124(9) 0.083(6) 0.079(5) -0.005(5) -0.028(6) 0.021(6)
C01H 0.133(9) 0.091(7) 0.048(3) 0.003(4) 0.016(5) 0.035(7)
C2AA 0.138(13) 0.103(9) 0.081(7) 0.024(6) 0.017(8) 0.053(9)
O01I 0.128(7) 0.083(5) 0.076(4) 0.018(4) -0.014(5) 0.017(5)
C0 0.052(6) 0.077(6) 0.066(5) 0.008(4) 0.015(4) 0.016(4)
C00U 0.092(3) 0.082(3) 0.070(2) 0.0009(19) -0.0062(19) 0.003(2)
C01B 0.132(4) 0.105(4) 0.063(2) 0.008(2) -0.012(2) 0.017(3)
C01T 0.101(7) 0.077(6) 0.059(4) 0.018(4) 0.017(5) 0.027(5)
C2 0.196(14) 0.076(6) 0.061(4) -0.002(4) -0.004(6) 0.047(8)
C1 0.143(10) 0.086(6) 0.056(4) 0.002(4) 0.002(5) 0.034(7)
F01X 0.117(6) 0.231(12) 0.224(10) 0.011(9) -0.017(6) -0.036(7)
F01Q 0.200(12) 0.164(8) 0.198(9) -0.005(7) -0.004(9) 0.063(8)
B01U 0.090(3) 0.113(4) 0.161(5) -0.022(3) 0.026(3) 0.015(3)
F0AA 0.172(12) 0.142(7) 0.186(8) -0.048(6) 0.044(9) -0.006(7)
F00X 0.083(8) 0.145(11) 0.129(7) -0.038(6) 0.000(5) -0.013(7)

loop_
_atom_type_symbol
_atom_type_description
_atom_type_scat_dispersion_real
_atom_type_scat_dispersion_imag
_atom_type_scat_source
C C 0.0033 0.0016 'International Tables Vol C Tables 4.2.6.8 and 6.1.1.4'
H H 0.0000 0.0000 'International Tables Vol C Tables 4.2.6.8 and 6.1.1.4'
B B 0.0013 0.0007 'International Tables Vol C Tables 4.2.6.8 and 6.1.1.4'
F F 0.0171 0.0103 'International Tables Vol C Tables 4.2.6.8 and 6.1.1.4'
Fe Fe 0.3463 0.8444 'International Tables Vol C Tables 4.2.6.8 and 6.1.1.4'
N N 0.0061 0.0033 'International Tables Vol C Tables 4.2.6.8 and 6.1.1.4'
O O 0.0106 0.0060 'International Tables Vol C Tables 4.2.6.8 and 6.1.1.4'
S S 0.1246 0.1234 'International Tables Vol C Tables 4.2.6.8 and 6.1.1.4'

loop_
_geom_angle_atom_site_label_1
_geom_angle_atom_site_label_2
_geom_angle_atom_site_label_3
_geom_angle
_geom_angle_site_symmetry_1
_geom_angle_site_symmetry_3
_geom_angle_publ_flag
N006 Fe01 N008 98.77(13) . . ?
N006 Fe01 N00A 93.33(15) . 2_565 ?
N007 Fe01 N006 78.89(13) . . ?
N007 Fe01 N008 89.69(14) . . ?
N007 Fe01 N009 91.26(14) . . ?
N007 Fe01 N00A 166.23(15) . 2_565 ?
N007 Fe01 N00C 90.38(14) . 2_565 ?
N009 Fe01 N006 169.84(14) . . ?
N009 Fe01 N008 78.50(14) . . ?
N009 Fe01 N00A 96.82(16) . 2_565 ?
N009 Fe01 N00C 90.95(15) . 2_565 ?
N00A Fe01 N008 102.81(15) 2_565 . ?
N00C Fe01 N006 91.59(15) 2_565 . ?
N00C Fe01 N008 169.45(15) 2_565 . ?
N00C Fe01 N00A 78.40(15) 2_565 2_565 ?
C015 S002 C01N 89.6(3) . . ?
C017 S003 C01E 90.4(3) . . ?
C01M S004 C01K 90.3(3) . . ?
C00N O005 C00P 117.6(3) . . ?
C00I N006 Fe01 113.8(3) . . ?
C00I N006 C010 108.4(5) . . ?
C00I N006 C0 128.8(4) . . ?
C010 N006 Fe01 137.8(5) . . ?
C0 N006 Fe01 117.4(3) . . ?
C00D N007 Fe01 112.5(3) . . ?
C017 N007 Fe01 136.8(4) . . ?
C017 N007 C00D 110.7(4) . . ?
C00E N008 Fe01 128.1(3) . . ?
C00Y N008 Fe01 114.3(3) . . ?
C00Y N008 C00E 117.6(4) . . ?
C011 N009 Fe01 113.7(3) . . ?
C015 N009 Fe01 135.4(4) . . ?
C015 N009 C011 110.7(4) . . ?
C00X N00A Fe01 129.6(3) . 2_565 ?
C014 N00A Fe01 114.2(3) . 2_565 ?
C014 N00A C00X 115.8(4) . . ?
C00S O00B C01A 118.5(3) . . ?
C018 N00C Fe01 113.5(3) . 2_565 ?
C01K N00C Fe01 136.9(4) . 2_565 ?
C01K N00C C018 109.6(5) . . ?
N007 C00D C00I 116.7(4) . . ?
N007 C00D C01E 114.2(4) . . ?
C01E C00D C00I 129.1(5) . . ?
C00K C00E N008 120.4(4) . . ?
C00K C00E C00Z 120.7(4) . . ?
C00Z C00E N008 118.8(4) . . ?
C00J C00G C00H 121.3(4) . . ?
C00J C00G C00Q 117.8(4) . . ?
C00Q C00G C00H 120.9(4) . . ?
C00L C00H C00G 120.6(4) . . ?
C00L C00H C00T 117.8(4) . . ?
C00T C00H C00G 121.6(4) . . ?
N006 C00I C00D 118.1(4) . . ?
C00V C00J C00G 121.0(4) . . ?
C00E C00K C00M 120.4(4) . . ?
C00H C00L C00R 121.0(4) . . ?
C00P C00M C00K 119.1(4) . . ?
O005 C00N C012 122.8(4) . . ?
C00R C00N O005 117.0(3) . . ?
C00R C00N C012 120.2(4) . . ?
C00Q C00O C00S 120.1(4) . . ?
C00M C00P O005 119.3(5) . . ?
C00M C00P C013 122.0(5) . . ?
C013 C00P O005 118.7(5) . . ?
C00O C00Q C00G 121.3(4) . . ?
C00N C00R C00L 119.8(4) . . ?
O00B C00S C00O 115.7(4) . . ?
O00B C00S C00V 124.4(4) . . ?
C00V C00S C00O 119.9(4) . . ?
C012 C00T C00H 121.3(4) . . ?
C00S C00V C00J 119.9(4) . . ?
C019 C00X N00A 117.0(6) . . ?
C01F C00X N00A 122.0(5) . . ?
C01F C00X C019 121.0(5) . . ?
N008 C00Y C011 118.1(4) . . ?
C00E C00Z C013 118.2(5) . . ?
C022 C010 N006 122.5(8) . . ?
C022 C010 C00U 117.5(8) . . ?
C00U C010 N006 119.6(7) . . ?
N009 C011 C00Y 115.4(4) . . ?
C01N C011 N009 113.2(5) . . ?
C01N C011 C00Y 131.4(5) . . ?
C00N C012 C00T 119.9(4) . . ?
C00P C013 C00Z 119.6(5) . . ?
N00A C014 C018 118.1(4) . . ?
N009 C015 S002 115.4(5) . . ?
C01A C016 C019 118.2(6) . . ?
N007 C017 S003 114.5(4) . . ?
N00C C018 C014 115.7(4) . . ?
C01M C018 N00C 115.5(5) . . ?
C01M C018 C014 128.8(5) . . ?
C00X C019 C016 119.4(6) . . ?
O00B C01A C016 118.3(7) . . ?
C01I C01A O00B 120.0(7) . . ?
C01I C01A C016 121.6(5) . . ?
C00D C01E S003 110.1(4) . . ?
C00X C01F C01I 119.4(7) . . ?
C01Y C01Q C01V 120.0 . . ?
O01H C01Q C01Y 124.0(7) . . ?
O01H C01Q C01V 116.0(7) . . ?
C01X C01Y C01Q 120.0 . . ?
C01G C01X C01Y 120.0 . . ?
C01X C01G C01R 120.0 . . ?
C01V C01R C01G 120.0 . . ?
C01R C01V C01Q 120.0 . . ?
C01S O01H C01Q 115.4(10) . . ?
C01A C01I C01F 120.4(7) . . ?
N00C C01K S004 114.8(5) . . ?
N1 C01L C01U 177.7(9) . . ?
C018 C01M S004 109.7(5) . . ?
C011 C01N S002 111.1(5) . . ?
O01H C01S C024 122.8(11) . . ?
C01B C01S O01H 116.4(9) . . ?
C01B C01S C024 120.7(10) . . ?
F01Q B01T F01X 102.2(11) . . ?
F01Q B01T F0AA 112.6(13) . . ?
F01Q B01T F00X 108.5(13) . . ?
F0AA B01T F01X 113.7(10) . . ?
F0AA B01T F00X 111.5(12) . . ?
F00X B01T F01X 107.8(11) . . ?
F01D B01Z F00F 111.0(7) . . ?
F01J B01Z F00F 106.4(7) . . ?
F01J B01Z F01D 107.5(9) . . ?
F01O B01Z F00F 114.3(10) . . ?
F01O B01Z F01D 105.9(8) . . ?
F01O B01Z F01J 111.6(9) . . ?
N023 C021 C12 175(3) . . ?
C010 C022 C024 122.6(9) . . ?
C01S C024 C022 118.8(10) . . ?
C0AA C01W C2AA 120.0 . . ?
C01Z C0AA C01W 120.0 . . ?
O01I C0AA C01W 116.6(6) . . ?
O01I C0AA C01Z 123.1(7) . . ?
C0AA C01Z C1AA 120.0 . . ?
C01Z C1AA C01H 120.0 . . ?
C1AA C01H C2AA 98.3(8) . 2_565 ?
C01H C01H C1AA 148.5(13) 2_565 . ?
C01H C01H C2AA 53.2(8) 2_565 2_565 ?
C01H C01H C2AA 91.2(14) 2_565 . ?
C2AA C01H C1AA 120.0 . . ?
C2AA C01H C2AA 139.2(8) . 2_565 ?
C01W C2AA C01H 155.4(5) . 2_565 ?
C01H C2AA C01W 120.0 . . ?
C01H C2AA C01H 35.6(6) . 2_565 ?
C0AA O01I C01T 122.3(8) . . ?
C00U C0 N006 118.5(3) . . ?
C00U C0 C1 120.0 . . ?
C1 C0 N006 120.7(3) . . ?
C010 C00U C01B 121.3(5) . . ?
C01B C00U C0 120.0 . . ?
C01S C01B C00U 117.7(5) . . ?
C00U C01B C01T 120.0 . . ?
O01I C01T C01B 119.8(5) . . ?
O01I C01T C2 120.2(5) . . ?
C01B C01T C2 120.0 . . ?
C1 C2 C01T 120.0 . . ?
C2 C1 C0 120.0 . . ?
F00W B01U F01P 106.7(8) . . ?
F00W B01U F01W 116.4(11) . . ?
F01C B01U F00W 118.2(12) . . ?
F01C B01U F01P 113.5(11) . . ?
F01C B01U F01W 106.7(10) . . ?
F01P B01U F01W 92.7(10) . . ?

loop_
_geom_bond_atom_site_label_1
_geom_bond_atom_site_label_2
_geom_bond_distance
_geom_bond_site_symmetry_2
_geom_bond_publ_flag
Fe01 N006 2.100(4) . ?
Fe01 N007 2.060(3) . ?
Fe01 N008 2.144(3) . ?
Fe01 N009 2.073(4) . ?
Fe01 N00A 2.119(4) 2_565 ?
Fe01 N00C 2.088(4) 2_565 ?
S002 C015 1.687(6) . ?
S002 C01N 1.691(7) . ?
S003 C017 1.681(6) . ?
S003 C01E 1.682(7) . ?
S004 C01K 1.696(7) . ?
S004 C01M 1.684(7) . ?
O005 C00N 1.372(6) . ?
O005 C00P 1.401(6) . ?
N006 C00I 1.275(6) . ?
N006 C010 1.453(10) . ?
N006 C0 1.466(5) . ?
N007 C00D 1.365(6) . ?
N007 C017 1.312(6) . ?
N008 C00E 1.438(5) . ?
N008 C00Y 1.273(6) . ?
N009 C011 1.388(7) . ?
N009 C015 1.294(6) . ?
N00A Fe01 2.119(4) 2_565 ?
N00A C00X 1.443(6) . ?
N00A C014 1.299(6) . ?
O00B C00S 1.378(6) . ?
O00B C01A 1.386(6) . ?
N00C Fe01 2.088(4) 2_565 ?
N00C C018 1.379(7) . ?
N00C C01K 1.299(6) . ?
C00D C00I 1.427(6) . ?
C00D C01E 1.366(7) . ?
C00E C00K 1.375(6) . ?
C00E C00Z 1.390(6) . ?
F00F B01Z 1.407(11) . ?
C00G C00H 1.486(6) . ?
C00G C00J 1.398(6) . ?
C00G C00Q 1.399(6) . ?
C00H C00L 1.384(6) . ?
C00H C00T 1.389(6) . ?
C00J C00V 1.390(6) . ?
C00K C00M 1.386(6) . ?
C00L C00R 1.396(6) . ?
C00M C00P 1.361(7) . ?
C00N C00R 1.367(6) . ?
C00N C012 1.375(6) . ?
C00O C00Q 1.371(7) . ?
C00O C00S 1.393(6) . ?
C00P C013 1.369(8) . ?
C00S C00V 1.378(6) . ?
C00T C012 1.380(7) . ?
F00W B01U 1.332(12) . ?
C00X C019 1.384(8) . ?
C00X C01F 1.380(9) . ?
C00Y C011 1.469(7) . ?
C00Z C013 1.410(8) . ?
C010 C022 1.325(13) . ?
C010 C00U 1.387(10) . ?
C011 C01N 1.355(7) . ?
C014 C018 1.446(7) . ?
C016 C019 1.408(7) . ?
C016 C01A 1.395(11) . ?
C018 C01M 1.348(8) . ?
C01A C01I 1.354(11) . ?
F01C B01U 1.308(11) . ?
F01D B01Z 1.368(11) . ?
C01F C01I 1.383(7) . ?
C01Q C01Y 1.3900 . ?
C01Q C01V 1.3900 . ?
C01Q O01H 1.380(12) . ?
C01Y C01X 1.3900 . ?
C01X C01G 1.3900 . ?
C01G C01R 1.3900 . ?
C01R C01V 1.3900 . ?
O01H C01S 1.367(14) . ?
F01J B01Z 1.358(11) . ?
C01L C01U 1.440(14) . ?
C01L N1 1.120(13) . ?
F01O B01Z 1.248(9) . ?
F01P B01U 1.385(12) . ?
C01S C024 1.373(15) . ?
C01S C01B 1.346(14) . ?
B01T F01X 1.402(12) . ?
B01T F01Q 1.303(13) . ?
B01T F0AA 1.317(12) . ?
B01T F00X 1.384(15) . ?
F01W B01U 1.437(12) . ?
C021 N023 0.99(2) . ?
C021 C12 1.44(3) . ?
C022 C024 1.375(14) . ?
C01W C0AA 1.3900 . ?
C01W C2AA 1.3900 . ?
C0AA C01Z 1.3900 . ?
C0AA O01I 1.381(12) . ?
C01Z C1AA 1.3900 . ?
C1AA C01H 1.3900 . ?
C01H C01H 1.010(11) 2_565 ?
C01H C2AA 1.736(16) 2_565 ?
C01H C2AA 1.3900 . ?
C2AA C01H 1.74(2) 2_565 ?
O01I C01T 1.390(8) . ?
C0 C00U 1.3900 . ?
C0 C1 1.3900 . ?
C00U C01B 1.3900 . ?
C01B C01T 1.3900 . ?
C01T C2 1.3900 . ?
C2 C1 1.3900 . ?

loop_
_smtbx_masks_void_nr
_smtbx_masks_void_average_x
_smtbx_masks_void_average_y
_smtbx_masks_void_average_z
_smtbx_masks_void_volume
_smtbx_masks_void_count_electrons
_smtbx_masks_void_content
1 0.000 0.000 0.000 226.6 55.0 ?
2 0.000 0.500 0.500 226.6 55.0 ?
3 0.500 0.000 0.500 226.6 55.0 ?
4 0.500 0.500 0.000 226.6 55.0 ?
